data_2102770
loop_
_publ_author_name
'Luthe, G.'
'Swenson, D. C.'
'Robertson, L. W.'

_publ_section_title
;
 Influence of fluoro-substitution on the planarity of 4-chlorobiphenyl
 (PCB 3)
;
_journal_coeditor_code BK5043
_journal_issue 2
_journal_name_full 'Acta Crystallographica Section B'
_journal_page_first 319
_journal_page_last 327
_journal_paper_doi 10.1107/S0108768106054255
_journal_volume 63
_journal_year 2007
_chemical_formula_moiety 'C12 H8 Cl F'
_chemical_formula_sum 'C12 H8 Cl F'
_chemical_formula_weight 206.63
_chemical_name_systematic
;
 ?
;
_space_group_IT_number 14
_symmetry_cell_setting monoclinic
_symmetry_space_group_name_Hall '-P 2yn'
_symmetry_space_group_name_H-M 'P 1 21/n 1'
_atom_sites_solution_hydrogens geom
_atom_sites_solution_primary direct
_atom_sites_solution_secondary difmap
_audit_creation_method SHELXL-97
_cell_angle_alpha 90.00
_cell_angle_beta 96.323(5)
_cell_angle_gamma 90.00
_cell_formula_units_Z 8
_cell_length_a 9.5500(10)
_cell_length_b 13.1441(13)
_cell_length_c 15.6777(16)
_cell_measurement_reflns_used 8447
_cell_measurement_temperature 190(2)
_cell_measurement_theta_max 27.5
_cell_measurement_theta_min 1.0
_cell_volume 1956.0(3)
_computing_cell_refinement 'HKL Scalepack (Otwinowski & Minor, 1997)'
_computing_data_collection 'Collect (Nonius BV, 1997-2000)'
_computing_data_reduction 'HKL Denzo, Scalepack (Otwinowski & Minor, 1997)'
_computing_molecular_graphics 'SHELXTL v6.1 (Sheldrick, 2001)'
_computing_publication_material 'SHELXTL v6.1 (Sheldrick, 2001)'
_computing_structure_refinement 'SHELXTL v6.1 (Sheldrick, 2001)'
_computing_structure_solution 'SHELXTL v6.1 (Sheldrick, 2001)'
_diffrn_ambient_temperature 190(2)
_diffrn_detector_area_resol_mean 9
_diffrn_measured_fraction_theta_full 0.998
_diffrn_measured_fraction_theta_max 0.998
_diffrn_measurement_device_type 'Nonius KappaCCD'
_diffrn_measurement_method 'CCD \f and \w scans'
_diffrn_radiation_monochromator graphite
_diffrn_radiation_source 'fine-focus sealed tube'
_diffrn_radiation_type MoK\a
_diffrn_radiation_wavelength 0.71069
_diffrn_reflns_av_R_equivalents 0.0383
_diffrn_reflns_av_sigmaI/netI 0.0346
_diffrn_reflns_limit_h_max 11
_diffrn_reflns_limit_h_min -11
_diffrn_reflns_limit_k_max 15
_diffrn_reflns_limit_k_min -15
_diffrn_reflns_limit_l_max 18
_diffrn_reflns_limit_l_min -18
_diffrn_reflns_number 32179
_diffrn_reflns_theta_full 25.01
_diffrn_reflns_theta_max 25.0
_diffrn_reflns_theta_min 2.9
_diffrn_standards_number 0
_exptl_absorpt_coefficient_mu 0.357
_exptl_absorpt_correction_T_max 0.9517
_exptl_absorpt_correction_T_min 0.8734
_exptl_absorpt_correction_type multi-scan
_exptl_absorpt_process_details 'HKL Scalepack (Otwinowski & Minor, 1997)'
_exptl_crystal_colour colorless
_exptl_crystal_density_diffrn 1.403
_exptl_crystal_density_method 'not measured'
_exptl_crystal_description prism
_exptl_crystal_F_000 848
_exptl_crystal_size_max 0.39
_exptl_crystal_size_mid 0.24
_exptl_crystal_size_min 0.14
_refine_diff_density_max 0.172
_refine_diff_density_min -0.318
_refine_ls_extinction_method none
_refine_ls_goodness_of_fit_ref 1.064
_refine_ls_hydrogen_treatment constr
_refine_ls_matrix_type full
_refine_ls_number_parameters 326
_refine_ls_number_reflns 3447
_refine_ls_number_restraints 86
_refine_ls_restrained_S_all 1.053
_refine_ls_R_factor_all 0.0662
_refine_ls_R_factor_gt 0.0408
_refine_ls_shift/su_max 0.000
_refine_ls_shift/su_mean 0.000
_refine_ls_structure_factor_coef Fsqd
_refine_ls_weighting_details 'calc w=1/[\s^2^(Fo^2^)+(0.0529P)^2^+0.3255P] where P=(Fo^2^+2Fc^2^)/3'
_refine_ls_weighting_scheme calc
_refine_ls_wR_factor_gt 0.1005
_refine_ls_wR_factor_ref 0.1111
_reflns_number_gt 2412
_reflns_number_total 3447
_reflns_threshold_expression I>2u(I)
_cod_data_source_file bk5043.cif
_cod_data_source_block 4'F-PCB3
_cod_depositor_comments
;
The following automatic conversions were performed:
'_symmetry_cell_setting' value 'Monoclinic' changed to 'monoclinic'
according to '/home/saulius/struct/CIF-dictionaries/cif_core.dic'
dictionary named 'cif_core.dic' version 2.4.1 from 2010-06-29.

Automatic conversion script
Id: cif_fix_enum 1527 2010-12-29 10:47:43Z saulius 

The following automatic conversions were performed:

'_symmetry_cell_setting' value 'Monoclinic' changed to 'monoclinic'
according to /home/saulius/struct/CIF-dictionaries/cif_core.dic
dictionary named 'cif_core.dic' version 2.4.1 from 2010-06-29.

Automatic conversion script
Id: cif_fix_values 1715 2011-07-08 13:25:40Z adriana 
;
_cod_original_sg_symbol_Hall '-P 2yn '
_cod_original_sg_symbol_H-M 'P 21/n '
_cod_database_code 2102770
_cod_database_fobs_code 2102770

loop_
_symmetry_equiv_pos_as_xyz
'x, y, z'
'-x+1/2, y+1/2, -z+1/2'
'-x, -y, -z'
'x-1/2, -y-1/2, z-1/2'

loop_
_atom_site_type_symbol
_atom_site_label
_atom_site_fract_x
_atom_site_fract_y
_atom_site_fract_z
_atom_site_U_iso_or_equiv
_atom_site_adp_type
_atom_site_calc_flag
_atom_site_refinement_flags
_atom_site_occupancy
_atom_site_disorder_assembly
_atom_site_disorder_group
Cl Cl1 0.63996(6) 0.59936(4) 0.64831(4) 0.0567(2) Uani d PD 0.841(3) A 1
F F1 0.59225(14) -0.16982(9) 0.59803(8) 0.0843(5) Uani d PD 0.841(3) A 1
C C1 0.6210(3) 0.25429(17) 0.62815(16) 0.0302(5) Uani d PD 0.841(3) A 1
C C2 0.6207(4) 0.30324(18) 0.70725(16) 0.0353(5) Uani d PD 0.841(3) A 1
H H2 0.6165 0.2637 0.7576 0.042 Uiso calc PR 0.841(3) A 1
C C3 0.6265(4) 0.40839(18) 0.71372(17) 0.0396(6) Uani d PD 0.841(3) A 1
H H3 0.6259 0.4406 0.7679 0.047 Uiso calc PR 0.841(3) A 1
C C4 0.6331(5) 0.46547(18) 0.64080(17) 0.0369(5) Uani d PD 0.841(3) A 1
C C5 0.6347(5) 0.42005(19) 0.56213(17) 0.0394(6) Uani d PD 0.841(3) A 1
H H5 0.6406 0.4604 0.5124 0.047 Uiso calc PR 0.841(3) A 1
C C6 0.6277(5) 0.31502(18) 0.55552(17) 0.0362(5) Uani d PD 0.841(3) A 1
H H6 0.6276 0.2838 0.5008 0.043 Uiso calc PR 0.841(3) A 1
C C1' 0.6137(3) 0.14217(18) 0.62077(18) 0.0318(5) Uani d PD 0.841(3) A 1
C C2' 0.5282(3) 0.08524(18) 0.6694(2) 0.0382(6) Uani d PD 0.841(3) A 1
H H2' 0.4754 0.1189 0.7089 0.046 Uiso calc PR 0.841(3) A 1
C C3' 0.5190(4) -0.0194(2) 0.6610(2) 0.0475(6) Uani d PD 0.841(3) A 1
H H3' 0.4595 -0.0575 0.6937 0.057 Uiso calc PR 0.841(3) A 1
C C4' 0.5972(5) -0.0667(2) 0.6048(3) 0.0501(6) Uani d PD 0.841(3) A 1
C C5' 0.6848(5) -0.0140(2) 0.5563(3) 0.0517(7) Uani d PD 0.841(3) A 1
H H5' 0.7398 -0.0489 0.5186 0.062 Uiso calc PR 0.841(3) A 1
C C6' 0.6907(4) 0.09043(19) 0.5637(2) 0.0407(6) Uani d PD 0.841(3) A 1
H H6' 0.7483 0.1279 0.5293 0.049 Uiso calc PR 0.841(3) A 1
Cl Cl1* 0.59225(14) -0.16982(9) 0.59803(8) 0.0843(5) Uani d PD 0.159(3) A 2
F F1* 0.63996(6) 0.59936(4) 0.64831(4) 0.0567(2) Uani d PD 0.159(3) A 2
C C1* 0.6176(17) 0.1741(4) 0.6245(10) 0.0318(5) Uani d PD 0.159(3) A 2
C C2* 0.5358(19) 0.1160(5) 0.6749(10) 0.0382(6) Uani d PD 0.159(3) A 2
H H2* 0.4844 0.1492 0.7154 0.046 Uiso calc PR 0.159(3) A 2
C C3* 0.528(2) 0.0114(5) 0.6670(11) 0.0475(6) Uani d PD 0.159(3) A 2
H H3* 0.4712 -0.0269 0.7015 0.057 Uiso calc PR 0.159(3) A 2
C C4* 0.603(3) -0.0367(4) 0.6088(15) 0.0501(6) Uani d PD 0.159(3) A 2
C C5* 0.682(3) 0.0179(5) 0.5569(17) 0.0517(7) Uani d PD 0.159(3) A 2
H H5* 0.7312 -0.0161 0.5157 0.062 Uiso calc PR 0.159(3) A 2
C C6* 0.690(3) 0.1226(5) 0.5648(14) 0.0407(6) Uani d PD 0.159(3) A 2
H H6* 0.7457 0.1601 0.5292 0.049 Uiso calc PR 0.159(3) A 2
C C1'* 0.6235(19) 0.2861(4) 0.6312(7) 0.0302(5) Uani d PD 0.159(3) A 2
C C2'* 0.626(2) 0.3350(5) 0.7104(6) 0.0353(5) Uani d PD 0.159(3) A 2
H H2'* 0.6242 0.2956 0.7610 0.042 Uiso calc PR 0.159(3) A 2
C C3'* 0.632(2) 0.4398(4) 0.7165(5) 0.0396(6) Uani d PD 0.159(3) A 2
H H3'* 0.6331 0.4724 0.7706 0.047 Uiso calc PR 0.159(3) A 2
C C4'* 0.637(3) 0.4958(4) 0.6435(5) 0.0369(5) Uani d PD 0.159(3) A 2
C C5'* 0.630(3) 0.4512(5) 0.5636(5) 0.0394(6) Uani d PD 0.159(3) A 2
H H5'* 0.6271 0.4917 0.5132 0.047 Uiso calc PR 0.159(3) A 2
C C6'* 0.628(3) 0.3466(5) 0.5584(6) 0.0362(5) Uani d PD 0.159(3) A 2
H H6'* 0.6300 0.3149 0.5041 0.043 Uiso calc PR 0.159(3) A 2
Cl Cl2 0.13834(8) 0.85674(5) 0.63520(4) 0.0680(3) Uani d PD 0.841(3) A 1
F F2 0.10814(12) 0.08459(8) 0.61270(8) 0.0698(5) Uani d PD 0.841(3) A 1
C C1A 0.1283(3) 0.51280(19) 0.6285(2) 0.0328(5) Uani d PD 0.841(3) A 1
C C2A 0.2492(3) 0.5654(2) 0.6627(3) 0.0395(6) Uani d PD 0.841(3) A 1
H H2A 0.3303 0.5281 0.6849 0.047 Uiso calc PR 0.841(3) A 1
C C3A 0.2527(3) 0.6701(2) 0.6649(3) 0.0442(6) Uani d PD 0.841(3) A 1
H H3A 0.3353 0.7048 0.6884 0.053 Uiso calc PR 0.841(3) A 1
C C4A 0.1340(3) 0.7241(2) 0.6323(3) 0.0430(6) Uani d PD 0.841(3) A 1
C C5A 0.0135(3) 0.6750(2) 0.5984(3) 0.0415(7) Uani d PD 0.841(3) A 1
H H5A -0.0673 0.7128 0.5765 0.050 Uiso calc PR 0.841(3) A 1
C C6A 0.0113(3) 0.5698(2) 0.5966(3) 0.0374(6) Uani d PD 0.841(3) A 1
H H6A -0.0719 0.5358 0.5732 0.045 Uiso calc PR 0.841(3) A 1
C C1'A 0.1247(3) 0.40065(19) 0.6249(2) 0.0330(5) Uani d PD 0.841(3) A 1
C C2'A 0.2402(3) 0.3450(2) 0.6031(3) 0.0378(6) Uani d PD 0.841(3) A 1
H H2'A 0.3232 0.3800 0.5918 0.045 Uiso calc PR 0.841(3) A 1
C C3'A 0.2362(3) 0.2401(2) 0.5977(3) 0.0427(6) Uani d PD 0.841(3) A 1
H H3'A 0.3146 0.2031 0.5816 0.051 Uiso calc PR 0.841(3) A 1
C C4'A 0.1169(3) 0.19045(19) 0.6161(4) 0.0429(6) Uani d PD 0.841(3) A 1
C C5'A 0.0018(3) 0.2413(2) 0.6401(3) 0.0438(7) Uani d PD 0.841(3) A 1
H H5'A -0.0785 0.2051 0.6543 0.053 Uiso calc PR 0.841(3) A 1
C C6'A 0.0054(3) 0.34586(19) 0.6430(3) 0.0372(6) Uani d PD 0.841(3) A 1
H H6'A -0.0749 0.3819 0.6576 0.045 Uiso calc PR 0.841(3) A 1
Cl Cl2* 0.10814(12) 0.08459(8) 0.61270(8) 0.0698(5) Uani d PD 0.159(3) A 2
F F2* 0.13834(8) 0.85674(5) 0.63520(4) 0.0680(3) Uani d PD 0.159(3) A 2
C C1A* 0.1290(16) 0.4281(4) 0.6273(14) 0.0330(5) Uani d PD 0.159(3) A 2
C C2A* 0.2449(16) 0.3702(6) 0.6082(18) 0.0378(6) Uani d PD 0.159(3) A 2
H H2A* 0.3298 0.4038 0.5985 0.045 Uiso calc PR 0.159(3) A 2
C C3A* 0.2382(14) 0.2659(5) 0.6032(19) 0.0427(6) Uani d PD 0.159(3) A 2
H H3A* 0.3172 0.2278 0.5894 0.051 Uiso calc PR 0.159(3) A 2
C C4A* 0.1146(15) 0.2169(4) 0.618(2) 0.0429(6) Uani d PD 0.159(3) A 2
C C5A* -0.0032(14) 0.2714(5) 0.633(2) 0.0438(7) Uani d PD 0.159(3) A 2
H H5A* -0.0897 0.2375 0.6383 0.053 Uiso calc PR 0.159(3) A 2
C C6A* 0.0056(16) 0.3763(5) 0.639(2) 0.0372(6) Uani d PD 0.159(3) A 2
H H6A* -0.0744 0.4138 0.6523 0.045 Uiso calc PR 0.159(3) A 2
C C1A" 0.1342(16) 0.5402(4) 0.6285(13) 0.0328(5) Uani d PD 0.159(3) A 2
C C2A" 0.2542(15) 0.5924(5) 0.6637(15) 0.0395(6) Uani d PD 0.159(3) A 2
H H2A" 0.3343 0.5548 0.6872 0.047 Uiso calc PR 0.159(3) A 2
C C3A" 0.2592(13) 0.6974(5) 0.6652(16) 0.0442(6) Uani d PD 0.159(3) A 2
H H3A" 0.3410 0.7320 0.6902 0.053 Uiso calc PR 0.159(3) A 2
C C4A" 0.1439(14) 0.7510(4) 0.6299(18) 0.0430(6) Uani d PD 0.159(3) A 2
C C5A" 0.0246(16) 0.7032(5) 0.5923(17) 0.0415(7) Uani d PD 0.159(3) A 2
H H5A" -0.0526 0.7417 0.5660 0.050 Uiso calc PR 0.159(3) A 2
C C6A" 0.0192(18) 0.5989(6) 0.594(2) 0.0374(6) Uani d PD 0.159(3) A 2
H H6A" -0.0647 0.5656 0.5702 0.045 Uiso calc PR 0.159(3) A 2

loop_
_atom_site_aniso_label
_atom_site_aniso_U_11
_atom_site_aniso_U_22
_atom_site_aniso_U_33
_atom_site_aniso_U_12
_atom_site_aniso_U_13
_atom_site_aniso_U_23
Cl1 0.0460(4) 0.0385(4) 0.0862(5) -0.0013(3) 0.0096(3) -0.0024(3)
F1 0.1177(11) 0.0473(8) 0.0849(10) -0.0040(7) -0.0028(8) -0.0082(6)
C1 0.0285(10) 0.0270(14) 0.0357(11) 0.0001(13) 0.0059(8) 0.0017(10)
C2 0.0381(11) 0.0370(15) 0.0316(11) -0.0004(15) 0.0076(9) 0.0009(11)
C3 0.0387(12) 0.0340(16) 0.0464(13) 0.0001(15) 0.0067(9) -0.0093(11)
C4 0.0261(11) 0.0277(14) 0.0573(14) -0.0016(18) 0.0060(9) -0.0001(11)
C5 0.0348(12) 0.0358(16) 0.0478(13) 0.000(2) 0.0057(9) 0.0101(11)
C6 0.0361(11) 0.0377(15) 0.0357(11) 0.000(2) 0.0078(9) -0.0009(12)
C1' 0.0327(11) 0.0339(14) 0.0281(10) -0.0006(13) 0.0006(8) -0.0021(12)
C2' 0.0454(12) 0.0328(16) 0.0367(12) -0.0006(13) 0.0064(10) 0.0034(12)
C3' 0.0591(15) 0.0412(17) 0.0411(13) -0.0074(15) 0.0013(11) 0.0065(14)
C4' 0.0698(16) 0.0254(15) 0.0510(14) -0.0024(18) -0.0117(13) -0.0033(16)
C5' 0.0583(14) 0.0473(17) 0.0489(13) 0.009(2) 0.0035(11) -0.0147(19)
C6' 0.0464(12) 0.0358(17) 0.0405(12) -0.0026(18) 0.0077(10) -0.0071(17)
Cl1* 0.1177(11) 0.0473(8) 0.0849(10) -0.0040(7) -0.0028(8) -0.0082(6)
F1* 0.0460(4) 0.0385(4) 0.0862(5) -0.0013(3) 0.0096(3) -0.0024(3)
C1* 0.0327(11) 0.0339(14) 0.0281(10) -0.0006(13) 0.0006(8) -0.0021(12)
C2* 0.0454(12) 0.0328(16) 0.0367(12) -0.0006(13) 0.0064(10) 0.0034(12)
C3* 0.0591(15) 0.0412(17) 0.0411(13) -0.0074(15) 0.0013(11) 0.0065(14)
C4* 0.0698(16) 0.0254(15) 0.0510(14) -0.0024(18) -0.0117(13) -0.0033(16)
C5* 0.0583(14) 0.0473(17) 0.0489(13) 0.009(2) 0.0035(11) -0.0147(19)
C6* 0.0464(12) 0.0358(17) 0.0405(12) -0.0026(18) 0.0077(10) -0.0071(17)
C1'* 0.0285(10) 0.0270(14) 0.0357(11) 0.0001(13) 0.0059(8) 0.0017(10)
C2'* 0.0381(11) 0.0370(15) 0.0316(11) -0.0004(15) 0.0076(9) 0.0009(11)
C3'* 0.0387(12) 0.0340(16) 0.0464(13) 0.0001(15) 0.0067(9) -0.0093(11)
C4'* 0.0261(11) 0.0277(14) 0.0573(14) -0.0016(18) 0.0060(9) -0.0001(11)
C5'* 0.0348(12) 0.0358(16) 0.0478(13) 0.000(2) 0.0057(9) 0.0101(11)
C6'* 0.0361(11) 0.0377(15) 0.0357(11) 0.000(2) 0.0078(9) -0.0009(12)
Cl2 0.0943(6) 0.0461(4) 0.0695(5) -0.0107(3) 0.0354(4) -0.0014(3)
F2 0.0776(8) 0.0488(8) 0.0835(9) 0.0083(6) 0.0111(6) -0.0036(6)
C1A 0.0337(11) 0.0373(14) 0.0284(10) 0.0005(11) 0.0076(8) -0.0046(13)
C2A 0.0347(11) 0.0451(15) 0.0395(11) -0.0017(12) 0.0076(9) -0.0044(16)
C3A 0.0482(13) 0.0437(17) 0.0424(12) -0.0100(12) 0.0129(10) -0.0055(16)
C4A 0.0636(15) 0.0330(14) 0.0361(12) -0.0050(13) 0.0224(12) -0.0005(17)
C5A 0.0520(14) 0.0404(17) 0.0328(13) 0.0044(13) 0.0080(11) 0.0029(16)
C6A 0.0390(12) 0.0393(15) 0.0336(12) 0.0016(13) 0.0025(10) -0.0042(19)
C1'A 0.0321(11) 0.0380(14) 0.0282(10) 0.0007(12) 0.0003(8) -0.0054(14)
C2'A 0.0301(11) 0.0429(16) 0.0409(13) 0.0014(11) 0.0059(9) -0.0043(15)
C3'A 0.0379(12) 0.0430(16) 0.0469(14) 0.0070(12) 0.0030(10) -0.0037(18)
C4'A 0.0497(13) 0.0314(15) 0.0465(13) 0.0025(13) 0.0007(10) -0.004(2)
C5'A 0.0395(12) 0.0436(16) 0.0482(17) -0.0081(13) 0.0041(11) 0.003(2)
C6'A 0.0290(11) 0.0405(17) 0.0422(13) 0.0011(12) 0.0046(9) -0.004(2)
Cl2* 0.0776(8) 0.0488(8) 0.0835(9) 0.0083(6) 0.0111(6) -0.0036(6)
F2* 0.0943(6) 0.0461(4) 0.0695(5) -0.0107(3) 0.0354(4) -0.0014(3)
C1A* 0.0321(11) 0.0380(14) 0.0282(10) 0.0007(12) 0.0003(8) -0.0054(14)
C2A* 0.0301(11) 0.0429(16) 0.0409(13) 0.0014(11) 0.0059(9) -0.0043(15)
C3A* 0.0379(12) 0.0430(16) 0.0469(14) 0.0070(12) 0.0030(10) -0.0037(18)
C4A* 0.0497(13) 0.0314(15) 0.0465(13) 0.0025(13) 0.0007(10) -0.004(2)
C5A* 0.0395(12) 0.0436(16) 0.0482(17) -0.0081(13) 0.0041(11) 0.003(2)
C6A* 0.0290(11) 0.0405(17) 0.0422(13) 0.0011(12) 0.0046(9) -0.004(2)
C1A" 0.0337(11) 0.0373(14) 0.0284(10) 0.0005(11) 0.0076(8) -0.0046(13)
C2A" 0.0347(11) 0.0451(15) 0.0395(11) -0.0017(12) 0.0076(9) -0.0044(16)
C3A" 0.0482(13) 0.0437(17) 0.0424(12) -0.0100(12) 0.0129(10) -0.0055(16)
C4A" 0.0636(15) 0.0330(14) 0.0361(12) -0.0050(13) 0.0224(12) -0.0005(17)
C5A" 0.0520(14) 0.0404(17) 0.0328(13) 0.0044(13) 0.0080(11) 0.0029(16)
C6A" 0.0390(12) 0.0393(15) 0.0336(12) 0.0016(13) 0.0025(10) -0.0042(19)

loop_
_atom_type_symbol
_atom_type_description
_atom_type_scat_dispersion_real
_atom_type_scat_dispersion_imag
_atom_type_scat_source
C C 0.0033 0.0016 'International Tables Vol C Tables 4.2.6.8 and 6.1.1.4'
H H 0.0000 0.0000 'International Tables Vol C Tables 4.2.6.8 and 6.1.1.4'
F F 0.0171 0.0103 'International Tables Vol C Tables 4.2.6.8 and 6.1.1.4'
Cl Cl 0.1484 0.1585 'International Tables Vol C Tables 4.2.6.8 and 6.1.1.4'

loop_
_geom_angle_atom_site_label_1
_geom_angle_atom_site_label_2
_geom_angle_atom_site_label_3
_geom_angle
_geom_angle_publ_flag
C2 C1 C6 117.7(2) yes
C2 C1 C1' 121.6(2) yes
C6 C1 C1' 120.7(2) yes
C3 C2 C1 121.3(2) yes
C3 C2 H2 119.3 ?
C1 C2 H2 119.3 ?
C4 C3 C2 119.2(2) yes
C4 C3 H3 120.4 ?
C2 C3 H3 120.4 ?
C5 C4 C3 121.1(2) yes
C5 C4 Cl1 119.34(19) yes
C3 C4 Cl1 119.57(18) yes
C4 C5 C6 119.7(2) yes
C4 C5 H5 120.1 ?
C6 C5 H5 120.1 ?
C5 C6 C1 120.9(2) yes
C5 C6 H6 119.5 ?
C1 C6 H6 119.5 ?
C2' C1' C6' 118.0(2) yes
C2' C1' C1 121.1(2) yes
C6' C1' C1 120.8(2) yes
C3' C2' C1' 121.1(2) yes
C3' C2' H2' 119.4 ?
C1' C2' H2' 119.4 ?
C4' C3' C2' 118.7(2) yes
C4' C3' H3' 120.7 ?
C2' C3' H3' 120.7 ?
F1 C4' C3' 119.2(2) yes
F1 C4' C5' 118.4(2) yes
C3' C4' C5' 122.4(2) yes
C4' C5' C6' 118.4(2) yes
C4' C5' H5' 120.8 ?
C6' C5' H5' 120.8 ?
C5' C6' C1' 121.4(2) yes
C5' C6' H6' 119.3 ?
C1' C6' H6' 119.3 ?
C6* C1* C2* 117.5(3) ?
C6* C1* C1'* 120.9(5) ?
C2* C1* C1'* 121.6(5) ?
C3* C2* C1* 121.4(4) ?
C3* C2* H2* 119.3 ?
C1* C2* H2* 119.3 ?
C4* C3* C2* 119.3(4) ?
C4* C3* H3* 120.3 ?
C2* C3* H3* 120.3 ?
C5* C4* C3* 121.0(4) ?
C4* C5* C6* 119.7(4) ?
C4* C5* H5* 120.2 ?
C6* C5* H5* 120.2 ?
C5* C6* C1* 121.1(4) ?
C5* C6* H6* 119.5 ?
C1* C6* H6* 119.5 ?
C2'* C1'* C6'* 117.7(4) ?
C2'* C1'* C1* 121.3(5) ?
C6'* C1'* C1* 120.9(5) ?
C3'* C2'* C1'* 121.2(4) ?
C3'* C2'* H2'* 119.4 ?
C1'* C2'* H2'* 119.4 ?
C4'* C3'* C2'* 118.9(4) ?
C4'* C3'* H3'* 120.5 ?
C2'* C3'* H3'* 120.5 ?
C3'* C4'* C5'* 122.1(4) ?
C6'* C5'* C4'* 118.5(4) ?
C6'* C5'* H5'* 120.8 ?
C4'* C5'* H5'* 120.8 ?
C5'* C6'* C1'* 121.5(4) ?
C5'* C6'* H6'* 119.3 ?
C1'* C6'* H6'* 119.3 ?
C6A C1A C2A 117.8(2) yes
C6A C1A C1'A 120.7(2) yes
C2A C1A C1'A 121.5(2) yes
C3A C2A C1A 121.3(2) yes
C3A C2A H2A 119.4 ?
C1A C2A H2A 119.4 ?
C2A C3A C4A 119.1(2) yes
C2A C3A H3A 120.4 ?
C4A C3A H3A 120.4 ?
C5A C4A C3A 121.2(2) yes
C5A C4A Cl2 119.7(2) yes
C3A C4A Cl2 119.1(2) yes
C4A C5A C6A 119.2(2) yes
C4A C5A H5A 120.4 ?
C6A C5A H5A 120.4 ?
C5A C6A C1A 121.4(2) yes
C5A C6A H6A 119.3 ?
C1A C6A H6A 119.3 ?
C2'A C1'A C6'A 117.5(2) yes
C2'A C1'A C1A 121.2(2) yes
C6'A C1'A C1A 121.4(2) yes
C3'A C2'A C1'A 121.4(2) yes
C3'A C2'A H2'A 119.3 ?
C1'A C2'A H2'A 119.3 ?
C4'A C3'A C2'A 118.7(2) yes
C4'A C3'A H3'A 120.7 ?
C2'A C3'A H3'A 120.7 ?
C3'A C4'A C5'A 122.3(2) yes
C3'A C4'A F2 121.0(2) yes
C5'A C4'A F2 116.7(2) yes
C4'A C5'A C6'A 118.5(2) yes
C4'A C5'A H5'A 120.7 ?
C6'A C5'A H5'A 120.7 ?
C5'A C6'A C1'A 121.6(2) yes
C5'A C6'A H6'A 119.2 ?
C1'A C6'A H6'A 119.2 ?
C6A* C1A* C2A* 117.6(4) ?
C6A* C1A* C1A" 121.0(5) ?
C2A* C1A* C1A" 121.3(5) ?
C3A* C2A* C1A* 121.4(4) ?
C3A* C2A* H2A* 119.3 ?
C1A* C2A* H2A* 119.3 ?
C2A* C3A* C4A* 119.2(4) ?
C2A* C3A* H3A* 120.4 ?
C4A* C3A* H3A* 120.4 ?
C5A* C4A* C3A* 121.0(4) ?
C4A* C5A* C6A* 119.1(5) ?
C4A* C5A* H5A* 120.4 ?
C6A* C5A* H5A* 120.4 ?
C5A* C6A* C1A* 121.5(4) ?
C5A* C6A* H6A* 119.2 ?
C1A* C6A* H6A* 119.2 ?
C2A" C1A" C6A" 117.2(4) ?
C2A" C1A" C1A* 121.4(5) ?
C6A" C1A" C1A* 121.4(5) ?
C3A" C2A" C1A" 121.5(4) ?
C3A" C2A" H2A" 119.2 ?
C1A" C2A" H2A" 119.2 ?
C4A" C3A" C2A" 118.8(4) ?
C4A" C3A" H3A" 120.6 ?
C2A" C3A" H3A" 120.6 ?
C3A" C4A" C5A" 122.0(4) ?
C6A" C5A" C4A" 118.7(4) ?
C6A" C5A" H5A" 120.6 ?
C4A" C5A" H5A" 120.6 ?
C5A" C6A" C1A" 121.7(4) ?
C5A" C6A" H6A" 119.1 ?
C1A" C6A" H6A" 119.1 ?

loop_
_geom_bond_atom_site_label_1
_geom_bond_atom_site_label_2
_geom_bond_distance
_geom_bond_publ_flag
Cl1 C4 1.765(2) yes
F1 C4' 1.360(3) yes
C1 C2 1.397(3) yes
C1 C6 1.398(3) yes
C1 C1' 1.479(3) yes
C2 C3 1.387(3) yes
C2 H2 0.9500 ?
C3 C4 1.375(3) yes
C3 H3 0.9500 ?
C4 C5 1.372(3) yes
C5 C6 1.385(3) yes
C5 H5 0.9500 ?
C6 H6 0.9500 ?
C1' C2' 1.394(3) yes
C1' C6' 1.395(3) yes
C2' C3' 1.383(3) yes
C2' H2' 0.9500 ?
C3' C4' 1.366(4) yes
C3' H3' 0.9500 ?
C4' C5' 1.378(4) yes
C5' C6' 1.379(3) yes
C5' H5' 0.9500 ?
C6' H6' 0.9500 ?
C1* C6* 1.398(5) ?
C1* C2* 1.398(5) ?
C1* C1'* 1.476(4) ?
C2* C3* 1.382(5) ?
C2* H2* 0.9500 ?
C3* C4* 1.376(5) ?
C3* H3* 0.9500 ?
C4* C5* 1.372(5) ?
C5* C6* 1.383(5) ?
C5* H5* 0.9500 ?
C6* H6* 0.9500 ?
C1'* C2'* 1.395(5) ?
C1'* C6'* 1.396(5) ?
C2'* C3'* 1.382(5) ?
C2'* H2'* 0.9500 ?
C3'* C4'* 1.365(6) ?
C3'* H3'* 0.9500 ?
C4'* C5'* 1.378(6) ?
C5'* C6'* 1.377(5) ?
C5'* H5'* 0.9500 ?
C6'* H6'* 0.9500 ?
Cl2 C4A 1.744(3) yes
F2 C4'A 1.395(3) yes
C1A C6A 1.392(3) yes
C1A C2A 1.401(3) yes
C1A C1'A 1.475(3) yes
C2A C3A 1.377(3) yes
C2A H2A 0.9500 ?
C3A C4A 1.386(4) yes
C3A H3A 0.9500 ?
C4A C5A 1.374(3) yes
C5A C6A 1.383(3) yes
C5A H5A 0.9500 ?
C6A H6A 0.9500 ?
C1'A C2'A 1.397(3) yes
C1'A C6'A 1.403(3) yes
C2'A C3'A 1.381(3) yes
C2'A H2'A 0.9500 ?
C3'A C4'A 1.371(3) yes
C3'A H3'A 0.9500 ?
C4'A C5'A 1.374(3) yes
C5'A C6'A 1.375(3) yes
C5'A H5'A 0.9500 ?
C6'A H6'A 0.9500 ?
C1A* C6A* 1.392(5) ?
C1A* C2A* 1.402(5) ?
C1A* C1A" 1.474(4) ?
C2A* C3A* 1.374(5) ?
C2A* H2A* 0.9500 ?
C3A* C4A* 1.388(6) ?
C3A* H3A* 0.9500 ?
C4A* C5A* 1.374(5) ?
C5A* C6A* 1.384(5) ?
C5A* H5A* 0.9500 ?
C6A* H6A* 0.9500 ?
C1A" C2A" 1.397(5) ?
C1A" C6A" 1.403(5) ?
C2A" C3A" 1.381(5) ?
C2A" H2A" 0.9500 ?
C3A" C4A" 1.371(5) ?
C3A" H3A" 0.9500 ?
C4A" C5A" 1.375(5) ?
C5A" C6A" 1.372(5) ?
C5A" H5A" 0.9500 ?
C6A" H6A" 0.9500 ?

loop_
_geom_torsion_atom_site_label_1
_geom_torsion_atom_site_label_2
_geom_torsion_atom_site_label_3
_geom_torsion_atom_site_label_4
_geom_torsion
C6 C1 C2 C3 0.2(4)
C1' C1 C2 C3 -179.5(3)
C1 C2 C3 C4 -0.3(4)
C2 C3 C4 C5 -0.3(6)
C2 C3 C4 Cl1 179.8(3)
C3 C4 C5 C6 0.8(7)
Cl1 C4 C5 C6 -179.3(4)
C4 C5 C6 C1 -0.8(7)
C2 C1 C6 C5 0.3(6)
C1' C1 C6 C5 -179.9(4)
C2 C1 C1' C2' 39.0(4)
C6 C1 C1' C2' -140.7(4)
C2 C1 C1' C6' -142.1(4)
C6 C1 C1' C6' 38.1(5)
C6' C1' C2' C3' -0.4(4)
C1 C1' C2' C3' 178.5(3)
C1' C2' C3' C4' 0.9(4)
C2' C3' C4' F1 178.0(3)
C2' C3' C4' C5' 0.0(6)
F1 C4' C5' C6' -179.5(5)
C3' C4' C5' C6' -1.5(8)
C4' C5' C6' C1' 2.0(8)
C2' C1' C6' C5' -1.1(6)
C1 C1' C6' C5' 180.0(4)
C6* C1* C2* C3* 0.8(19)
C1'* C1* C2* C3* 178.4(13)
C1* C2* C3* C4* 0.5(18)
C2* C3* C4* C5* -2(4)
C3* C4* C5* C6* 2(5)
C4* C5* C6* C1* -1(5)
C2* C1* C6* C5* -1(4)
C1'* C1* C6* C5* -178(3)
C6* C1* C1'* C2'* -143(2)
C2* C1* C1'* C2'* 39.0(19)
C6* C1* C1'* C6'* 36(3)
C2* C1* C1'* C6'* -142(2)
C6'* C1'* C2'* C3'* 0.6(19)
C1* C1'* C2'* C3'* 179.8(13)
C1'* C2'* C3'* C4'* -0.7(17)
C2'* C3'* C4'* C5'* 3(3)
C3'* C4'* C5'* C6'* -4(5)
C4'* C5'* C6'* C1'* 4(5)
C2'* C1'* C6'* C5'* -2(4)
C1* C1'* C6'* C5'* 178(3)
C6A C1A C2A C3A -0.1(4)
C1'A C1A C2A C3A 179.1(3)
C1A C2A C3A C4A -0.1(4)
C2A C3A C4A C5A 0.3(6)
C2A C3A C4A Cl2 179.9(3)
C3A C4A C5A C6A -0.3(7)
Cl2 C4A C5A C6A -179.9(4)
C4A C5A C6A C1A 0.1(7)
C2A C1A C6A C5A 0.1(6)
C1'A C1A C6A C5A -179.1(4)
C6A C1A C1'A C2'A 139.0(4)
C2A C1A C1'A C2'A -40.2(4)
C6A C1A C1'A C6'A -40.9(5)
C2A C1A C1'A C6'A 139.9(4)
C6'A C1'A C2'A C3'A 1.4(4)
C1A C1'A C2'A C3'A -178.5(3)
C1'A C2'A C3'A C4'A -1.5(5)
C2'A C3'A C4'A C5'A -0.3(7)
C2'A C3'A C4'A F2 -179.2(4)
C3'A C4'A C5'A C6'A 2.1(8)
F2 C4'A C5'A C6'A -179.0(5)
C4'A C5'A C6'A C1'A -2.1(8)
C2'A C1'A C6'A C5'A 0.4(6)
C1A C1'A C6'A C5'A -179.7(4)
C6A* C1A* C2A* C3A* -1(2)
C1A" C1A* C2A* C3A* -177.0(14)
C1A* C2A* C3A* C4A* -0.8(19)
C2A* C3A* C4A* C5A* 4(4)
C3A* C4A* C5A* C6A* -5(5)
C4A* C5A* C6A* C1A* 3(5)
C2A* C1A* C6A* C5A* 0(4)
C1A" C1A* C6A* C5A* 176(3)
C6A* C1A* C1A" C2A" 144(2)
C2A* C1A* C1A" C2A" -41(2)
C6A* C1A* C1A" C6A" -37(3)
C2A* C1A* C1A" C6A" 139(2)
C6A" C1A" C2A" C3A" 1(2)
C1A* C1A" C2A" C3A" -179.8(14)
C1A" C2A" C3A" C4A" -1.0(18)
C2A" C3A" C4A" C5A" -1(4)
C3A" C4A" C5A" C6A" 3(5)
C4A" C5A" C6A" C1A" -3(5)
C2A" C1A" C6A" C5A" 1(4)
C1A* C1A" C6A" C5A" -178(3)
